data_2208588
loop_
_publ_author_name
'Wang, Zuo-Wei'
'Li, Yi-Zhi'
'Cai, Ya'
'Zheng, He-Gen'

_publ_section_title <i>catena</i>-Poly[[triaquazinc(II)]-\m-5-hydroxyisophthalato-\k^2^<i>O</i>:<i>O</i>']
_journal_coeditor_code ER6040
_journal_issue 4
_journal_name_full 'Acta Crystallographica Section E'
_journal_page_first m734
_journal_page_last m735
_journal_paper_doi 10.1107/S1600536806008075
_journal_volume 62
_journal_year 2006
_chemical_formula_iupac '[Zn (C8 H4 O5)2 (H2 O)3]'
_chemical_formula_moiety 'C8 H10 O8 Zn'
_chemical_formula_sum 'C8 H10 O8 Zn'
_chemical_formula_weight 299.53
_chemical_name_systematic
;
catena-Poly[[triaquazinc(II)]-\m-5-hydroxyisophthalato-\k^2^O:O']
;
_space_group_IT_number 56
_symmetry_cell_setting orthorhombic
_symmetry_space_group_name_Hall '-P 2ab 2ac'
_symmetry_space_group_name_H-M 'P c c n'
_atom_sites_solution_hydrogens geom
_atom_sites_solution_primary direct
_atom_sites_solution_secondary difmap
_cell_angle_alpha 90.00
_cell_angle_beta 90.00
_cell_angle_gamma 90.00
_cell_formula_units_Z 8
_cell_length_a 18.3236(12)
_cell_length_b 7.3975(5)
_cell_length_c 15.0812(10)
_cell_measurement_reflns_used 2869
_cell_measurement_temperature 293(2)
_cell_measurement_theta_max 28.00
_cell_measurement_theta_min 2.70
_cell_volume 2044.2(2)
_computing_cell_refinement SMART
_computing_data_collection 'SMART (Bruker, 2000)'
_computing_data_reduction 'SAINT (Bruker, 2000)'
_computing_molecular_graphics SHELXTL
_computing_publication_material SHELXTL
_computing_structure_refinement SHELXTL
_computing_structure_solution 'SHELXTL (Sheldrick, 2000)'
_diffrn_ambient_temperature 293(2)
_diffrn_detector_area_resol_mean 10
_diffrn_measured_fraction_theta_full 1.000
_diffrn_measured_fraction_theta_max 1.000
_diffrn_measurement_device_type 'Bruker SMART APEX CCD area-detector'
_diffrn_measurement_method '\f and \w'
_diffrn_radiation_monochromator graphite
_diffrn_radiation_source 'sealed tube'
_diffrn_radiation_type MoK\a
_diffrn_radiation_wavelength 0.71073
_diffrn_reflns_av_R_equivalents 0.0850
_diffrn_reflns_av_sigmaI/netI 0.0547
_diffrn_reflns_limit_h_max 22
_diffrn_reflns_limit_h_min -12
_diffrn_reflns_limit_k_max 9
_diffrn_reflns_limit_k_min -9
_diffrn_reflns_limit_l_max 18
_diffrn_reflns_limit_l_min -18
_diffrn_reflns_number 10354
_diffrn_reflns_theta_full 25.99
_diffrn_reflns_theta_max 25.99
_diffrn_reflns_theta_min 2.22
_diffrn_standards_number 0
_exptl_absorpt_coefficient_mu 2.433
_exptl_absorpt_correction_T_max 0.78
_exptl_absorpt_correction_T_min 0.62
_exptl_absorpt_correction_type multi-scan
_exptl_absorpt_process_details '(SADABS; Sheldrick, 2002)'
_exptl_crystal_colour colourless
_exptl_crystal_density_diffrn 1.946
_exptl_crystal_density_method 'not measured'
_exptl_crystal_description clear
_exptl_crystal_F_000 1216
_exptl_crystal_size_max 0.20
_exptl_crystal_size_mid 0.20
_exptl_crystal_size_min 0.10
_refine_diff_density_max 0.431
_refine_diff_density_min -0.534
_refine_ls_extinction_coef 0.0025(3)
_refine_ls_extinction_expression Fc^*^=kFc[1+0.001xFc^2^\l^3^/sin(2\q)]^-1/4^
_refine_ls_extinction_method SHELXTL
_refine_ls_goodness_of_fit_ref 0.954
_refine_ls_hydrogen_treatment mixed
_refine_ls_matrix_type full
_refine_ls_number_parameters 174
_refine_ls_number_reflns 2011
_refine_ls_number_restraints 0
_refine_ls_restrained_S_all 0.954
_refine_ls_R_factor_all 0.0415
_refine_ls_R_factor_gt 0.0307
_refine_ls_shift/su_max 0.000
_refine_ls_shift/su_mean 0.000
_refine_ls_structure_factor_coef Fsqd
_refine_ls_weighting_details 'calc w=1/[\s^2^(Fo^2^)+(0.0297P)^2^] where P=(Fo^2^+2Fc^2^)/3'
_refine_ls_weighting_scheme calc
_refine_ls_wR_factor_gt 0.0627
_refine_ls_wR_factor_ref 0.0661
_reflns_number_gt 1543
_reflns_number_total 2011
_reflns_threshold_expression I>2\s(I)
_cod_data_source_file er6040.cif
_cod_data_source_block I
_cod_depositor_comments
;
The following automatic conversions were performed:
'_symmetry_cell_setting' value 'Orthorhombic' changed to 'orthorhombic'
according to '/home/saulius/struct/CIF-dictionaries/cif_core.dic'
dictionary named 'cif_core.dic' version 2.4.1 from 2010-06-29.

Automatic conversion script
Id: cif_fix_enum 1527 2010-12-29 10:47:43Z saulius 

The following automatic conversions were performed:

'_symmetry_cell_setting' value 'Orthorhombic' changed to
'orthorhombic' according to
/home/saulius/struct/CIF-dictionaries/cif_core.dic dictionary named
'cif_core.dic' version 2.4.1 from 2010-06-29.

Automatic conversion script
Id: cif_fix_values 1715 2011-07-08 13:25:40Z adriana 
;
_cod_database_code 2208588

loop_
_symmetry_equiv_pos_as_xyz
'x, y, z'
'-x+1/2, -y+1/2, z'
'x+1/2, -y, -z+1/2'
'-x, y+1/2, -z+1/2'
'-x, -y, -z'
'x-1/2, y-1/2, -z'
'-x-1/2, y, z-1/2'
'x, -y-1/2, z-1/2'

loop_
_atom_site_type_symbol
_atom_site_label
_atom_site_fract_x
_atom_site_fract_y
_atom_site_fract_z
_atom_site_U_iso_or_equiv
_atom_site_adp_type
_atom_site_calc_flag
_atom_site_refinement_flags
_atom_site_occupancy
C C1 0.80717(13) 1.0544(3) 0.16783(17) 0.0202(6) Uani d . 1
H H1A 0.8397 1.0869 0.2124 0.024 Uiso calc R 1
C C2 0.74034(13) 0.9805(3) 0.18945(17) 0.0211(6) Uani d . 1
C C3 0.69194(13) 0.9315(3) 0.12385(15) 0.0198(6) Uani d . 1
H H3 0.6474 0.8795 0.1390 0.024 Uiso calc R 1
C C4 0.70931(12) 0.9593(3) 0.03518(16) 0.0174(5) Uani d . 1
C C5 0.65503(14) 0.9104(3) -0.03527(16) 0.0201(6) Uani d . 1
C C6 0.89837(13) 1.1628(3) 0.05600(17) 0.0203(6) Uani d . 1
C C7 0.82574(13) 1.0802(3) 0.07920(16) 0.0179(5) Uani d . 1
C C8 0.77662(13) 1.0319(3) 0.01344(15) 0.0182(5) Uani d . 1
H H8 0.7890 1.0484 -0.0458 0.022 Uiso calc R 1
O O1 0.71912(10) 0.9546(3) 0.27595(12) 0.0351(5) Uani d . 1
H H1B 0.7556(18) 0.948(4) 0.308(2) 0.053 Uiso d . 1
O O2 0.66781(10) 0.9328(3) -0.11540(11) 0.0310(5) Uani d . 1
O O3 0.59326(9) 0.8468(2) -0.01043(11) 0.0228(4) Uani d . 1
O O4 0.50313(10) 1.0909(2) -0.11668(12) 0.0225(4) Uani d . 1
H H4A 0.535(2) 1.144(5) -0.092(3) 0.051 Uiso d . 1
H H4B 0.468(2) 1.096(5) -0.078(3) 0.052 Uiso d . 1
O O5 0.53906(10) 0.8560(3) -0.26064(12) 0.0299(5) Uani d . 1
H H5A 0.5125 0.9388 -0.2792 0.057(14) Uiso d R 1
H H5B 0.5257 0.7756 -0.2959 0.057(14) Uiso d R 1
O O6 0.58229(12) 0.5616(3) -0.15623(14) 0.0269(5) Uani d . 1
H H6A 0.5784(19) 0.504(5) -0.109(2) 0.059(12) Uiso d . 1
H H6B 0.6225(19) 0.562(4) -0.181(2) 0.055(12) Uiso d . 1
O O7 0.93821(10) 1.2117(3) 0.11951(11) 0.0316(5) Uani d . 1
O O8 0.91451(10) 1.1807(2) -0.02431(12) 0.0317(5) Uani d . 1
Zn Zn1 0.538420(15) 0.81571(4) -0.126740(17) 0.01969(12) Uani d . 1

loop_
_atom_site_aniso_label
_atom_site_aniso_U_11
_atom_site_aniso_U_22
_atom_site_aniso_U_33
_atom_site_aniso_U_12
_atom_site_aniso_U_13
_atom_site_aniso_U_23
C1 0.0180(13) 0.0218(14) 0.0209(14) -0.0017(11) -0.0048(11) -0.0013(11)
C2 0.0186(13) 0.0280(15) 0.0168(13) 0.0013(11) -0.0009(11) 0.0021(11)
C3 0.0130(13) 0.0232(14) 0.0231(14) -0.0028(10) 0.0002(10) 0.0030(11)
C4 0.0140(12) 0.0175(13) 0.0207(13) 0.0014(10) -0.0019(10) -0.0025(10)
C5 0.0182(14) 0.0197(14) 0.0223(14) 0.0037(11) -0.0012(11) -0.0055(11)
C6 0.0174(13) 0.0142(13) 0.0292(15) -0.0010(10) 0.0013(11) 0.0010(11)
C7 0.0154(12) 0.0151(13) 0.0231(14) 0.0007(10) -0.0016(11) 0.0001(10)
C8 0.0199(13) 0.0193(13) 0.0153(13) 0.0005(11) 0.0019(11) 0.0003(10)
O1 0.0214(11) 0.0676(15) 0.0161(10) -0.0081(10) -0.0011(8) 0.0073(10)
O2 0.0274(11) 0.0508(13) 0.0149(10) -0.0056(9) -0.0006(8) -0.0017(8)
O3 0.0148(9) 0.0322(11) 0.0213(9) -0.0060(8) -0.0023(8) -0.0035(8)
O4 0.0197(10) 0.0247(11) 0.0230(10) -0.0035(8) -0.0018(8) -0.0038(8)
O5 0.0442(13) 0.0263(11) 0.0192(10) 0.0005(10) -0.0039(9) -0.0009(8)
O6 0.0279(12) 0.0267(12) 0.0261(11) 0.0016(9) 0.0011(10) 0.0008(9)
O7 0.0192(10) 0.0457(13) 0.0299(12) -0.0135(9) -0.0028(8) -0.0042(10)
O8 0.0306(11) 0.0349(12) 0.0295(11) -0.0153(9) 0.0079(9) -0.0013(9)
Zn1 0.01804(18) 0.02435(19) 0.01667(18) -0.00452(13) -0.00169(12) -0.00113(13)

loop_
_atom_type_symbol
_atom_type_description
_atom_type_scat_dispersion_real
_atom_type_scat_dispersion_imag
_atom_type_scat_source
C C 0.0033 0.0016 'International Tables Vol C Tables 4.2.6.8 and 6.1.1.4'
O O 0.0106 0.0060 'International Tables Vol C Tables 4.2.6.8 and 6.1.1.4'
Zn Zn 0.2839 1.4301 'International Tables Vol C Tables 4.2.6.8 and 6.1.1.4'
H H 0.0000 0.0000 'International Tables Vol C Tables 4.2.6.8 and 6.1.1.4'

loop_
_geom_angle_atom_site_label_1
_geom_angle_atom_site_label_2
_geom_angle_atom_site_label_3
_geom_angle_site_symmetry_1
_geom_angle_site_symmetry_3
_geom_angle
C2 C1 C7 . . 119.9(2)
C2 C1 H1A . . 120.1
C7 C1 H1A . . 120.1
O1 C2 C3 . . 117.6(2)
O1 C2 C1 . . 122.0(2)
C3 C2 C1 . . 120.4(2)
C2 C3 C4 . . 120.3(2)
C2 C3 H3 . . 119.8
C4 C3 H3 . . 119.8
C8 C4 C3 . . 119.3(2)
C8 C4 C5 . . 121.1(2)
C3 C4 C5 . . 119.6(2)
O2 C5 O3 . . 120.0(2)
O2 C5 C4 . . 122.2(2)
O3 C5 C4 . . 117.8(2)
O8 C6 O7 . . 124.7(2)
O8 C6 C7 . . 118.4(2)
O7 C6 C7 . . 116.9(2)
C8 C7 C1 . . 119.5(2)
C8 C7 C6 . . 120.8(2)
C1 C7 C6 . . 119.7(2)
C4 C8 C7 . . 120.6(2)
C4 C8 H8 . . 119.7
C7 C8 H8 . . 119.7
C2 O1 H1B . . 109(2)
C5 O3 Zn1 . . 103.04(15)
Zn1 O4 H4A . . 106(3)
Zn1 O4 H4B . . 108(3)
H4A O4 H4B . . 102(3)
Zn1 O5 H5A . . 116.0
Zn1 O5 H5B . . 121.7
H5A O5 H5B . . 98.0
Zn1 O6 H6A . . 104(2)
Zn1 O6 H6B . . 116(2)
H6A O6 H6B . . 118(3)
C6 O7 Zn1 . 6_665 133.41(16)
O7 Zn1 O3 6 . 116.82(7)
O7 Zn1 O5 6 . 96.64(7)
O3 Zn1 O5 . . 146.47(7)
O7 Zn1 O6 6 . 91.06(9)
O3 Zn1 O6 . . 95.45(7)
O5 Zn1 O6 . . 85.33(8)
O7 Zn1 O4 6 . 94.88(8)
O3 Zn1 O4 . . 88.90(7)
O5 Zn1 O4 . . 86.17(7)
O6 Zn1 O4 . . 170.14(8)

loop_
_geom_bond_atom_site_label_1
_geom_bond_atom_site_label_2
_geom_bond_site_symmetry_2
_geom_bond_distance
C1 C2 . 1.380(3)
C1 C7 . 1.392(3)
C1 H1A . 0.9300
C2 O1 . 1.375(3)
C2 C3 . 1.377(3)
C3 C4 . 1.390(3)
C3 H3 . 0.9300
C4 C8 . 1.385(3)
C4 C5 . 1.500(3)
C5 O2 . 1.242(3)
C5 O3 . 1.282(3)
C6 O8 . 1.254(3)
C6 O7 . 1.257(3)
C6 C7 . 1.506(3)
C7 C8 . 1.386(3)
C8 H8 . 0.9300
O1 H1B . 0.82(3)
O3 Zn1 . 2.0345(16)
O4 Zn1 . 2.1411(18)
O4 H4A . 0.79(4)
O4 H4B . 0.87(4)
O5 Zn1 . 2.0412(18)
O5 H5A . 0.8310
O5 H5B . 0.8349
O6 Zn1 . 2.093(2)
O6 H6A . 0.84(3)
O6 H6B . 0.83(3)
O7 Zn1 6_665 1.9940(18)
Zn1 O7 6 1.9940(18)

loop_
_geom_hbond_atom_site_label_D
_geom_hbond_atom_site_label_H
_geom_hbond_atom_site_label_A
_geom_hbond_site_symmetry_A
_geom_hbond_distance_DH
_geom_hbond_distance_HA
_geom_hbond_distance_DA
_geom_hbond_angle_DHA
O1 H1B O2 7_756 0.82(3) 1.82(3) 2.646(3) 176(3)
O4 H4A O8 2_675 0.79(4) 1.90(4) 2.659(2) 162(4)
O4 H4B O3 5_675 0.87(4) 1.79(4) 2.647(2) 166(4)
O5 H5A O6 4_654 0.83 2.19 2.971(3) 157.0
O5 H5B O4 4_644 0.83 1.97 2.805(3) 177.4
O6 H6A O8 2_665 0.84(3) 1.87(3) 2.678(3) 161(3)
O6 H6B O1 8_575 0.83(3) 1.89(4) 2.710(3) 172(3)
